data_4088061
loop_
_publ_author_name
'Wagner, Michael'
'Zobel, Bernhard'
'Dietz, Christina'
'Schollmeyer, Dieter'
'Jurkschat, Klaus'

_publ_section_title
;
 Cyclic Dinuclear Organotin Cations Stabilized by Bulky Substituents
;
_journal_issue 23
_journal_name_full Organometallics
_journal_page_first 5602
_journal_paper_doi 10.1021/acs.organomet.5b00829
_journal_volume 34
_journal_year 2015
_chemical_formula_moiety 'C31 H82 Cl2 Si8 Sn2, 0.5(C3 H6 O)'
_chemical_formula_sum 'C32.5 H85 Cl2 O0.5 Si8 Sn2'
_chemical_formula_weight 1017.00
_chemical_melting_point 464
_chemical_name_systematic 2,2,-Bis{bis[bis(trimethylsilyl)methyl-chlorido-stannyl]}propane
_space_group_crystal_system orthorhombic
_space_group_IT_number 60
_space_group_name_Hall '-P 2n 2ab'
_space_group_name_H-M_alt 'P b c n'
_atom_sites_solution_hydrogens geom
_audit_creation_method SHELXL-2014/7
_cell_angle_alpha 90
_cell_angle_beta 90
_cell_angle_gamma 90
_cell_formula_units_Z 8
_cell_length_a 28.4631(10)
_cell_length_b 23.2026(5)
_cell_length_c 16.3645(4)
_cell_measurement_reflns_used 17632
_cell_measurement_temperature 173(2)
_cell_measurement_theta_max 28.5170
_cell_measurement_theta_min 2.3020
_cell_volume 10807.4(5)
_computing_cell_refinement 'CrysAlisPro, Agilent Technologies, Version 1.171.36.28'
_computing_data_collection 'CrysAlisPro, Agilent Technologies, Version 1.171.36.28'
_computing_data_reduction 'CrysAlisPro, Agilent Technologies, Version 1.171.36.28'
_computing_molecular_graphics 'SHELXP-97 (Sheldrick, 1997)'
_computing_publication_material 'enCIFer Version 1.5'
_computing_structure_refinement 'SHELXL-2014/7 (Sheldrick, 2014)'
_computing_structure_solution 'SHELXL-2014/7 (Sheldrick, 2014)'
_diffrn_ambient_temperature 173(2)
_diffrn_measured_fraction_theta_full 0.999
_diffrn_measured_fraction_theta_max 0.940
_diffrn_measurement_device_type 'XcaliburS, Sapphire3'
_diffrn_measurement_method '\w und \y scan'
_diffrn_radiation_type MoK\a
_diffrn_radiation_wavelength 0.71073
_diffrn_reflns_av_R_equivalents 0.0650
_diffrn_reflns_av_unetI/netI 0.0497
_diffrn_reflns_Laue_measured_fraction_full 0.999
_diffrn_reflns_Laue_measured_fraction_max 0.940
_diffrn_reflns_limit_h_max 38
_diffrn_reflns_limit_h_min -38
_diffrn_reflns_limit_k_max 31
_diffrn_reflns_limit_k_min -30
_diffrn_reflns_limit_l_max 22
_diffrn_reflns_limit_l_min -22
_diffrn_reflns_number 118841
_diffrn_reflns_point_group_measured_fraction_full 0.999
_diffrn_reflns_point_group_measured_fraction_max 0.940
_diffrn_reflns_theta_full 25.242
_diffrn_reflns_theta_max 29.200
_diffrn_reflns_theta_min 2.265
_diffrn_source 'Enhance (Mo) X-ray Source'
_exptl_absorpt_coefficient_mu 1.221
_exptl_absorpt_correction_T_max 1.00000
_exptl_absorpt_correction_T_min 0.83029
_exptl_absorpt_correction_type multi-scan
_exptl_absorpt_process_details
;
CrysAlisPro, Agilent Technologies,
Version 1.171.37.34 (release 22-05-2014 CrysAlis171 .NET)
(compiled May 22 2014,16:03:01)
Empirical absorption correction using spherical harmonics,
 implemented in SCALE3 ABSPACK scaling algorithm.
;
_exptl_crystal_colour colourless
_exptl_crystal_density_diffrn 1.250
_exptl_crystal_description column
_exptl_crystal_F_000 4240
_exptl_crystal_size_max 0.31
_exptl_crystal_size_mid 0.25
_exptl_crystal_size_min 0.08
_refine_diff_density_max 0.996
_refine_diff_density_min -0.818
_refine_diff_density_rms 0.122
_refine_ls_extinction_method none
_refine_ls_goodness_of_fit_ref 0.960
_refine_ls_hydrogen_treatment constr
_refine_ls_matrix_type full
_refine_ls_number_parameters 405
_refine_ls_number_reflns 13761
_refine_ls_number_restraints 1
_refine_ls_restrained_S_all 0.960
_refine_ls_R_factor_all 0.0770
_refine_ls_R_factor_gt 0.0483
_refine_ls_shift/su_max 0.001
_refine_ls_shift/su_mean 0.000
_refine_ls_structure_factor_coef Fsqd
_refine_ls_weighting_details 'w=1/[\s^2^(Fo^2^)+(0.1000P)^2^] where P=(Fo^2^+2Fc^2^)/3'
_refine_ls_weighting_scheme calc
_refine_ls_wR_factor_gt 0.1331
_refine_ls_wR_factor_ref 0.1477
_reflns_Friedel_coverage 0.000
_reflns_number_gt 10334
_reflns_number_total 13761
_reflns_threshold_expression 'I > 2\s(I)'
_cod_data_source_file om5b00829_si_002.cif
_cod_data_source_block compound1_3191o
_cod_original_formula_sum 'C32.50 H85 Cl2 O0.50 Si8 Sn2'
_cod_database_code 4088061
_shelx_shelxl_version_number 2014/7
_shelx_space_group_comment
;
The symmetry employed for this shelxl refinement is uniquely defined
by the following loop, which should always be used as a source of
symmetry information in preference to the above space-group names.
They are only intended as comments.
;
_platon_squeeze_void_probe_radius 1.20

loop_
_space_group_symop_operation_xyz
'x, y, z'
'-x+1/2, -y+1/2, z+1/2'
'-x, y, -z+1/2'
'x+1/2, -y+1/2, -z'
'-x, -y, -z'
'x-1/2, y-1/2, -z-1/2'
'x, -y, z-1/2'
'-x-1/2, y-1/2, z'

loop_
_atom_site_label
_atom_site_type_symbol
_atom_site_fract_x
_atom_site_fract_y
_atom_site_fract_z
_atom_site_U_iso_or_equiv
_atom_site_adp_type
_atom_site_occupancy
_atom_site_site_symmetry_order
_atom_site_calc_flag
_atom_site_refinement_flags_posn
_atom_site_refinement_flags_adp
_atom_site_refinement_flags_occupancy
_atom_site_disorder_assembly
_atom_site_disorder_group
Sn1 Sn 0.23352(2) 0.36545(2) 0.45853(2) 0.02313(9) Uani 1 1 d . . . . .
Sn2 Sn 0.35745(2) 0.35151(6) 0.41190(16) 0.0219(2) Uani 0.850(11) 1 d . . P A 1
Sn2' Sn 0.35771(16) 0.3448(2) 0.4310(5) 0.0219(2) Uani 0.150(11) 1 d . . P A 2
Cl1 Cl 0.25911(4) 0.42594(4) 0.34880(6) 0.0355(2) Uani 1 1 d . . . . .
Cl2 Cl 0.31386(4) 0.28397(5) 0.33281(6) 0.0437(3) Uani 1 1 d . . . . .
C1 C 0.30394(14) 0.35449(17) 0.5116(2) 0.0308(8) Uani 1 1 d . . . . .
C2 C 0.31094(17) 0.4059(2) 0.5698(3) 0.0505(13) Uani 1 1 d . . . . .
H2A H 0.2908 0.4015 0.6165 0.076 Uiso 1 1 calc R U . . .
H2B H 0.3032 0.4410 0.5418 0.076 Uiso 1 1 calc R U . . .
H2C H 0.3431 0.4072 0.5873 0.076 Uiso 1 1 calc R U . . .
C3 C 0.31135(17) 0.2982(2) 0.5575(3) 0.0462(11) Uani 1 1 d . . . . .
H3A H 0.3069 0.2664 0.5208 0.069 Uiso 1 1 calc R U . . .
H3B H 0.3427 0.2971 0.5792 0.069 Uiso 1 1 calc R U . . .
H3C H 0.2891 0.2956 0.6015 0.069 Uiso 1 1 calc R U . . .
C6 C 0.18491(15) 0.41647(17) 0.5313(2) 0.0308(8) Uani 1 1 d . . . . .
H6 H 0.1564 0.4115 0.4984 0.037 Uiso 1 1 calc R U . . .
C7 C 0.18598(17) 0.30346(18) 0.4043(3) 0.0420(11) Uani 1 1 d . . . . .
H7 H 0.1598 0.3076 0.4428 0.050 Uiso 1 1 calc R U . . .
C8 C 0.38844(15) 0.41294(17) 0.3305(3) 0.0351(9) Uani 1 1 d . . . . .
H8 H 0.4213 0.4115 0.3482 0.042 Uiso 1 1 calc R U . A 1
C9 C 0.42067(16) 0.30714(18) 0.4550(3) 0.0395(10) Uani 1 1 d . . . . .
H9 H 0.4415 0.3155 0.4089 0.047 Uiso 1 1 calc R U . A 1
Si1 Si 0.16527(5) 0.37897(6) 0.62787(7) 0.0402(3) Uani 1 1 d . . . . .
Si2 Si 0.18610(4) 0.49783(5) 0.53772(7) 0.0372(3) Uani 1 1 d . . . . .
Si3 Si 0.19241(5) 0.22271(5) 0.40863(7) 0.0381(3) Uani 1 1 d . . . . .
Si4 Si 0.15569(5) 0.33178(6) 0.30990(8) 0.0424(3) Uani 1 1 d . . . . .
Si5 Si 0.37667(5) 0.49328(5) 0.33616(9) 0.0447(3) Uani 1 1 d . . . . .
Si6 Si 0.39380(5) 0.38410(6) 0.22311(7) 0.0415(3) Uani 1 1 d . . . . .
Si7 Si 0.42793(5) 0.22544(5) 0.45882(8) 0.0424(3) Uani 1 1 d . . . . .
Si8 Si 0.45374(5) 0.34701(6) 0.53824(8) 0.0395(3) Uani 1 1 d D . . . .
C10 C 0.1004(2) 0.3776(3) 0.6345(5) 0.087(2) Uani 1 1 d . . . . .
H10A H 0.0885 0.4163 0.6325 0.131 Uiso 1 1 calc R U . . .
H10B H 0.0879 0.3560 0.5895 0.131 Uiso 1 1 calc R U . . .
H10C H 0.0911 0.3598 0.6849 0.131 Uiso 1 1 calc R U . . .
C11 C 0.1905(3) 0.4130(3) 0.7220(3) 0.0774(19) Uani 1 1 d . . . . .
H11A H 0.2242 0.4135 0.7181 0.116 Uiso 1 1 calc R U . . .
H11B H 0.1790 0.4517 0.7270 0.116 Uiso 1 1 calc R U . . .
H11C H 0.1813 0.3911 0.7691 0.116 Uiso 1 1 calc R U . . .
C12 C 0.18359(19) 0.3022(2) 0.6323(3) 0.0496(12) Uani 1 1 d . . . . .
H12A H 0.2172 0.2998 0.6291 0.074 Uiso 1 1 calc R U . . .
H12B H 0.1731 0.2855 0.6828 0.074 Uiso 1 1 calc R U . . .
H12C H 0.1699 0.2816 0.5873 0.074 Uiso 1 1 calc R U . . .
C13 C 0.1883(3) 0.5336(2) 0.4364(3) 0.0719(18) Uani 1 1 d . . . . .
H13A H 0.1631 0.5194 0.4029 0.108 Uiso 1 1 calc R U . . .
H13B H 0.1850 0.5745 0.4433 0.108 Uiso 1 1 calc R U . . .
H13C H 0.2178 0.5254 0.4106 0.108 Uiso 1 1 calc R U . . .
C14 C 0.1307(2) 0.5231(3) 0.5861(4) 0.0658(16) Uani 1 1 d . . . . .
H14A H 0.1276 0.5060 0.6392 0.099 Uiso 1 1 calc R U . . .
H14B H 0.1315 0.5643 0.5914 0.099 Uiso 1 1 calc R U . . .
H14C H 0.1045 0.5122 0.5527 0.099 Uiso 1 1 calc R U . . .
C15 C 0.23576(19) 0.5278(2) 0.5981(4) 0.0622(15) Uani 1 1 d . . . . .
H15A H 0.2361 0.5105 0.6513 0.093 Uiso 1 1 calc R U . . .
H15B H 0.2648 0.5196 0.5706 0.093 Uiso 1 1 calc R U . . .
H15C H 0.2320 0.5687 0.6034 0.093 Uiso 1 1 calc R U . . .
C16 C 0.2053(2) 0.1889(2) 0.3069(3) 0.0680(16) Uani 1 1 d . . . . .
H16A H 0.1833 0.2027 0.2671 0.102 Uiso 1 1 calc R U . . .
H16B H 0.2366 0.1989 0.2902 0.102 Uiso 1 1 calc R U . . .
H16C H 0.2028 0.1477 0.3114 0.102 Uiso 1 1 calc R U . . .
C17 C 0.13503(19) 0.1949(3) 0.4471(4) 0.0644(16) Uani 1 1 d . . . . .
H17A H 0.1101 0.2095 0.4135 0.097 Uiso 1 1 calc R U . . .
H17B H 0.1350 0.1536 0.4450 0.097 Uiso 1 1 calc R U . . .
H17C H 0.1304 0.2074 0.5024 0.097 Uiso 1 1 calc R U . . .
C18 C 0.23776(17) 0.1918(2) 0.4779(3) 0.0495(12) Uani 1 1 d . . . . .
H18A H 0.2683 0.2047 0.4610 0.074 Uiso 1 1 calc R U . . .
H18B H 0.2319 0.2043 0.5329 0.074 Uiso 1 1 calc R U . . .
H18C H 0.2365 0.1505 0.4755 0.074 Uiso 1 1 calc R U . . .
C19 C 0.1009(2) 0.2905(3) 0.2932(4) 0.0688(16) Uani 1 1 d . . . . .
H19A H 0.1083 0.2504 0.2874 0.103 Uiso 1 1 calc R U . . .
H19B H 0.0803 0.2958 0.3391 0.103 Uiso 1 1 calc R U . . .
H19C H 0.0857 0.3041 0.2444 0.103 Uiso 1 1 calc R U . . .
C20 C 0.1936(2) 0.3274(3) 0.2170(3) 0.0634(15) Uani 1 1 d . . . . .
H20A H 0.2220 0.3489 0.2260 0.095 Uiso 1 1 calc R U . . .
H20B H 0.2013 0.2878 0.2062 0.095 Uiso 1 1 calc R U . . .
H20C H 0.1771 0.3433 0.1711 0.095 Uiso 1 1 calc R U . . .
C21 C 0.13625(18) 0.4082(2) 0.3200(3) 0.0520(13) Uani 1 1 d . . . . .
H21A H 0.1631 0.4324 0.3289 0.078 Uiso 1 1 calc R U . . .
H21B H 0.1205 0.4199 0.2709 0.078 Uiso 1 1 calc R U . . .
H21C H 0.1151 0.4116 0.3655 0.078 Uiso 1 1 calc R U . . .
C22 C 0.3491(2) 0.5190(2) 0.4329(3) 0.0589(14) Uani 1 1 d . . . . .
H22A H 0.3673 0.5058 0.4786 0.088 Uiso 1 1 calc R U . . .
H22B H 0.3482 0.5604 0.4330 0.088 Uiso 1 1 calc R U . . .
H22C H 0.3178 0.5041 0.4369 0.088 Uiso 1 1 calc R U . . .
C23 C 0.33912(19) 0.5210(2) 0.2511(3) 0.0579(14) Uani 1 1 d . . . . .
H23A H 0.3520 0.5087 0.1997 0.087 Uiso 1 1 calc R U . . .
H23B H 0.3078 0.5061 0.2569 0.087 Uiso 1 1 calc R U . . .
H23C H 0.3383 0.5623 0.2531 0.087 Uiso 1 1 calc R U . . .
C24 C 0.4356(2) 0.5301(2) 0.3282(4) 0.0732(18) Uani 1 1 d . . . . .
H24A H 0.4511 0.5180 0.2790 0.110 Uiso 1 1 calc R U . . .
H24B H 0.4312 0.5711 0.3271 0.110 Uiso 1 1 calc R U . . .
H24C H 0.4545 0.5199 0.3746 0.110 Uiso 1 1 calc R U . . .
C25 C 0.4340(2) 0.4318(3) 0.1620(4) 0.081(2) Uani 1 1 d . . . . .
H25A H 0.4638 0.4347 0.1890 0.122 Uiso 1 1 calc R U . . .
H25B H 0.4384 0.4156 0.1085 0.122 Uiso 1 1 calc R U . . .
H25C H 0.4203 0.4695 0.1571 0.122 Uiso 1 1 calc R U . . .
C26 C 0.33645(19) 0.3795(2) 0.1688(3) 0.0520(12) Uani 1 1 d . . . . .
H26A H 0.3216 0.4167 0.1689 0.078 Uiso 1 1 calc R U . . .
H26B H 0.3416 0.3673 0.1135 0.078 Uiso 1 1 calc R U . . .
H26C H 0.3165 0.3522 0.1961 0.078 Uiso 1 1 calc R U . . .
C27 C 0.42242(18) 0.3118(2) 0.2228(3) 0.0511(12) Uani 1 1 d . . . . .
H27A H 0.4520 0.3141 0.2508 0.077 Uiso 1 1 calc R U . . .
H27B H 0.4025 0.2846 0.2500 0.077 Uiso 1 1 calc R U . . .
H27C H 0.4275 0.2997 0.1674 0.077 Uiso 1 1 calc R U . . .
C28 C 0.3833(3) 0.1828(3) 0.4008(6) 0.076(2) Uani 0.8 1 d . . P B 1
H28A H 0.3527 0.1894 0.4236 0.114 Uiso 0.8 1 calc R U P B 1
H28B H 0.3835 0.1946 0.3445 0.114 Uiso 0.8 1 calc R U P B 1
H28C H 0.3908 0.1425 0.4043 0.114 Uiso 0.8 1 calc R U P B 1
C29 C 0.4838(3) 0.2085(3) 0.4085(6) 0.083(3) Uani 0.8 1 d . . P B 1
H29A H 0.4836 0.2239 0.3541 0.124 Uiso 0.8 1 calc R U P B 1
H29B H 0.5092 0.2252 0.4389 0.124 Uiso 0.8 1 calc R U P B 1
H29C H 0.4877 0.1674 0.4062 0.124 Uiso 0.8 1 calc R U P B 1
C30 C 0.4266(4) 0.1964(3) 0.5646(5) 0.082(2) Uani 0.8 1 d . . P B 1
H30A H 0.3971 0.2058 0.5897 0.123 Uiso 0.8 1 calc R U P B 1
H30B H 0.4303 0.1553 0.5631 0.123 Uiso 0.8 1 calc R U P B 1
H30C H 0.4517 0.2131 0.5958 0.123 Uiso 0.8 1 calc R U P B 1
C31 C 0.5161(2) 0.3246(4) 0.5403(5) 0.071(2) Uani 0.8 1 d D . P C 1
H31A H 0.5295 0.3292 0.4868 0.106 Uiso 0.8 1 calc R U P C 1
H31B H 0.5330 0.3481 0.5786 0.106 Uiso 0.8 1 calc R U P C 1
H31C H 0.5182 0.2849 0.5565 0.106 Uiso 0.8 1 calc R U P C 1
C28' C 0.4260(12) 0.1974(11) 0.358(2) 0.076(2) Uani 0.2 1 d . . P B 2
H28D H 0.4471 0.2188 0.3242 0.114 Uiso 0.2 1 calc R U P B 2
H28E H 0.4353 0.1576 0.3592 0.114 Uiso 0.2 1 calc R U P B 2
H28F H 0.3947 0.2005 0.3374 0.114 Uiso 0.2 1 calc R U P B 2
C29' C 0.4891(11) 0.2076(12) 0.503(2) 0.083(3) Uani 0.2 1 d . . P B 2
H29D H 0.4913 0.2223 0.5579 0.124 Uiso 0.2 1 calc R U P B 2
H29E H 0.4935 0.1666 0.5039 0.124 Uiso 0.2 1 calc R U P B 2
H29F H 0.5129 0.2251 0.4699 0.124 Uiso 0.2 1 calc R U P B 2
C30' C 0.3881(14) 0.1842(13) 0.520(2) 0.082(2) Uani 0.2 1 d . . P B 2
H30D H 0.3884 0.1985 0.5751 0.123 Uiso 0.2 1 calc R U P B 2
H30E H 0.3569 0.1874 0.4981 0.123 Uiso 0.2 1 calc R U P B 2
H30F H 0.3976 0.1445 0.5199 0.123 Uiso 0.2 1 calc R U P B 2
C31' C 0.5158(7) 0.3553(14) 0.499(2) 0.071(2) Uani 0.2 1 d D . P C 2
H31D H 0.5153 0.3601 0.4412 0.106 Uiso 0.2 1 calc R U P C 2
H31E H 0.5300 0.3884 0.5244 0.106 Uiso 0.2 1 calc R U P C 2
H31F H 0.5336 0.3215 0.5131 0.106 Uiso 0.2 1 calc R U P C 2
C32 C 0.4319(3) 0.3364(3) 0.6437(3) 0.083(2) Uani 1 1 d . . . . .
H32A H 0.3994 0.3474 0.6465 0.124 Uiso 1 1 calc R U . . .
H32B H 0.4350 0.2966 0.6585 0.124 Uiso 1 1 calc R U . . .
H32C H 0.4499 0.3597 0.6807 0.124 Uiso 1 1 calc R U . . .
C33 C 0.4508(2) 0.4263(2) 0.5213(4) 0.0669(17) Uani 1 1 d . . . . .
H33A H 0.4617 0.4351 0.4672 0.100 Uiso 1 1 calc R U . . .
H33B H 0.4189 0.4391 0.5272 0.100 Uiso 1 1 calc R U . . .
H33C H 0.4702 0.4455 0.5607 0.100 Uiso 1 1 calc R U . . .

loop_
_atom_site_aniso_label
_atom_site_aniso_U_11
_atom_site_aniso_U_22
_atom_site_aniso_U_33
_atom_site_aniso_U_23
_atom_site_aniso_U_13
_atom_site_aniso_U_12
Sn1 0.02709(15) 0.02284(14) 0.01945(14) -0.00159(9) -0.00186(10) 0.00156(9)
Sn2 0.02671(16) 0.0207(2) 0.0181(6) 0.0007(3) -0.0006(2) 0.00031(13)
Sn2' 0.02671(16) 0.0207(2) 0.0181(6) 0.0007(3) -0.0006(2) 0.00031(13)
Cl1 0.0407(6) 0.0352(5) 0.0308(5) 0.0074(4) 0.0005(4) -0.0040(4)
Cl2 0.0517(7) 0.0393(6) 0.0402(6) -0.0141(4) 0.0048(5) -0.0155(5)
C1 0.029(2) 0.040(2) 0.0234(18) -0.0054(16) -0.0044(16) 0.0083(16)
C2 0.038(3) 0.070(3) 0.044(3) -0.028(2) -0.009(2) 0.009(2)
C3 0.041(3) 0.060(3) 0.038(2) 0.013(2) -0.004(2) 0.013(2)
C6 0.036(2) 0.030(2) 0.0262(19) -0.0027(15) -0.0005(16) 0.0064(17)
C7 0.054(3) 0.028(2) 0.044(2) -0.0032(18) -0.014(2) -0.0071(19)
C8 0.034(2) 0.031(2) 0.041(2) 0.0034(17) 0.0016(18) -0.0047(17)
C9 0.038(2) 0.034(2) 0.046(3) 0.0003(18) 0.002(2) 0.0056(18)
Si1 0.0450(7) 0.0438(7) 0.0320(6) -0.0005(5) 0.0102(5) 0.0059(6)
Si2 0.0434(7) 0.0303(6) 0.0378(6) -0.0075(5) -0.0040(5) 0.0096(5)
Si3 0.0461(7) 0.0243(5) 0.0438(7) -0.0034(5) 0.0057(5) -0.0057(5)
Si4 0.0495(8) 0.0398(7) 0.0378(7) -0.0016(5) -0.0155(6) -0.0088(6)
Si5 0.0473(8) 0.0262(6) 0.0607(8) 0.0031(6) -0.0106(6) -0.0065(5)
Si6 0.0443(7) 0.0443(7) 0.0359(6) 0.0061(5) 0.0061(5) -0.0021(6)
Si7 0.0420(7) 0.0297(6) 0.0555(8) 0.0042(5) 0.0077(6) 0.0093(5)
Si8 0.0347(7) 0.0453(7) 0.0384(7) 0.0004(5) -0.0067(5) 0.0046(5)
C10 0.056(4) 0.090(5) 0.116(6) 0.029(4) 0.036(4) 0.014(3)
C11 0.127(6) 0.075(4) 0.031(3) -0.006(3) 0.000(3) 0.005(4)
C12 0.068(3) 0.045(3) 0.036(2) 0.010(2) 0.012(2) 0.002(2)
C13 0.131(6) 0.031(3) 0.054(3) 0.006(2) 0.001(3) 0.010(3)
C14 0.058(4) 0.055(3) 0.084(4) -0.018(3) 0.005(3) 0.020(3)
C15 0.057(4) 0.043(3) 0.087(4) -0.018(3) -0.014(3) 0.004(2)
C16 0.091(5) 0.048(3) 0.064(3) -0.030(3) 0.010(3) -0.004(3)
C17 0.051(3) 0.056(3) 0.086(4) 0.017(3) 0.008(3) -0.010(3)
C18 0.048(3) 0.034(2) 0.066(3) 0.005(2) 0.013(2) 0.009(2)
C19 0.063(4) 0.073(4) 0.070(4) 0.004(3) -0.027(3) -0.022(3)
C20 0.092(4) 0.061(3) 0.038(3) -0.002(2) 0.004(3) -0.014(3)
C21 0.050(3) 0.056(3) 0.051(3) 0.011(2) -0.025(2) 0.001(2)
C22 0.062(3) 0.037(3) 0.077(4) -0.018(3) -0.023(3) 0.006(2)
C23 0.058(3) 0.042(3) 0.074(4) 0.022(3) -0.014(3) -0.003(2)
C24 0.062(4) 0.041(3) 0.116(5) 0.010(3) -0.017(4) -0.022(3)
C25 0.090(5) 0.087(5) 0.065(4) 0.012(3) 0.026(3) -0.024(4)
C26 0.068(4) 0.050(3) 0.038(3) -0.001(2) -0.006(2) 0.007(3)
C27 0.053(3) 0.062(3) 0.038(2) -0.007(2) 0.012(2) 0.011(2)
C28 0.070(5) 0.033(3) 0.126(7) -0.012(4) -0.018(5) 0.006(3)
C29 0.072(5) 0.043(4) 0.134(7) -0.022(4) 0.042(5) 0.010(3)
C30 0.114(7) 0.052(4) 0.080(5) 0.029(4) -0.004(5) 0.006(4)
C31 0.043(4) 0.071(5) 0.098(6) -0.005(4) -0.026(4) 0.017(4)
C28' 0.070(5) 0.033(3) 0.126(7) -0.012(4) -0.018(5) 0.006(3)
C29' 0.072(5) 0.043(4) 0.134(7) -0.022(4) 0.042(5) 0.010(3)
C30' 0.114(7) 0.052(4) 0.080(5) 0.029(4) -0.004(5) 0.006(4)
C31' 0.043(4) 0.071(5) 0.098(6) -0.005(4) -0.026(4) 0.017(4)
C32 0.092(5) 0.117(6) 0.040(3) 0.003(3) -0.016(3) -0.021(4)
C33 0.072(4) 0.053(3) 0.076(4) -0.012(3) -0.038(3) -0.009(3)

loop_
_atom_type_symbol
_atom_type_description
_atom_type_scat_dispersion_real
_atom_type_scat_dispersion_imag
_atom_type_scat_source
C C 0.0033 0.0016 'International Tables Vol C Tables 4.2.6.8 and 6.1.1.4'
H H 0.0000 0.0000 'International Tables Vol C Tables 4.2.6.8 and 6.1.1.4'
Si Si 0.0817 0.0704 'International Tables Vol C Tables 4.2.6.8 and 6.1.1.4'
Cl Cl 0.1484 0.1585 'International Tables Vol C Tables 4.2.6.8 and 6.1.1.4'
Sn Sn -0.6537 1.4246 'International Tables Vol C Tables 4.2.6.8 and 6.1.1.4'
O O 0.0106 0.0060 'International Tables Vol C Tables 4.2.6.8 and 6.1.1.4'

loop_
_geom_angle_atom_site_label_1
_geom_angle_atom_site_label_2
_geom_angle_atom_site_label_3
_geom_angle
C7 Sn1 C6 100.86(18)
C7 Sn1 C1 130.89(16)
C6 Sn1 C1 115.24(15)
C7 Sn1 Cl1 105.80(12)
C6 Sn1 Cl1 106.57(11)
C1 Sn1 Cl1 94.98(11)
C8 Sn2 C9 100.08(17)
C8 Sn2 C1 135.65(16)
C9 Sn2 C1 109.8(2)
C8 Sn2 Cl2 108.32(16)
C9 Sn2 Cl2 107.08(12)
C1 Sn2 Cl2 93.56(11)
C9 Sn2' C1 125.9(5)
C9 Sn2' C8 95.3(3)
C1 Sn2' C8 129.4(3)
C9 Sn2' Cl2 109.0(2)
C1 Sn2' Cl2 96.0(2)
C8 Sn2' Cl2 96.4(3)
C3 C1 C2 110.0(4)
C3 C1 Sn2' 96.9(3)
C2 C1 Sn2' 112.9(3)
C3 C1 Sn1 114.9(3)
C2 C1 Sn1 105.8(3)
Sn2' C1 Sn1 116.3(3)
C3 C1 Sn2 103.9(3)
C2 C1 Sn2 112.8(3)
Sn1 C1 Sn2 109.67(17)
C1 C2 H2A 109.5
C1 C2 H2B 109.5
H2A C2 H2B 109.5
C1 C2 H2C 109.5
H2A C2 H2C 109.5
H2B C2 H2C 109.5
C1 C3 H3A 109.5
C1 C3 H3B 109.5
H3A C3 H3B 109.5
C1 C3 H3C 109.5
H3A C3 H3C 109.5
H3B C3 H3C 109.5
Si1 C6 Si2 114.75(19)
Si1 C6 Sn1 113.30(19)
Si2 C6 Sn1 124.2(2)
Si1 C6 H6 99.3
Si2 C6 H6 99.3
Sn1 C6 H6 99.3
Si3 C7 Si4 114.9(2)
Si3 C7 Sn1 125.8(2)
Si4 C7 Sn1 112.9(2)
Si3 C7 H7 98.4
Si4 C7 H7 98.4
Sn1 C7 H7 98.4
Si6 C8 Si5 114.1(2)
Si6 C8 Sn2 112.14(19)
Si5 C8 Sn2 123.4(2)
Si6 C8 Sn2' 115.2(2)
Si5 C8 Sn2' 122.7(2)
Si6 C8 H8 100.8
Si5 C8 H8 100.8
Sn2 C8 H8 100.8
Si8 C9 Si7 114.0(2)
Si8 C9 Sn2' 111.5(3)
Si7 C9 Sn2' 121.9(3)
Si8 C9 Sn2 114.2(2)
Si7 C9 Sn2 124.5(2)
Si8 C9 H9 99.0
Si7 C9 H9 99.0
Sn2 C9 H9 99.0
C10 Si1 C12 105.2(3)
C10 Si1 C11 110.0(3)
C12 Si1 C11 105.3(3)
C10 Si1 C6 110.6(3)
C12 Si1 C6 113.03(19)
C11 Si1 C6 112.4(2)
C13 Si2 C15 106.4(3)
C13 Si2 C14 105.5(3)
C15 Si2 C14 107.5(3)
C13 Si2 C6 113.4(2)
C15 Si2 C6 114.6(2)
C14 Si2 C6 108.9(2)
C18 Si3 C17 105.6(2)
C18 Si3 C16 104.1(3)
C17 Si3 C16 109.0(3)
C18 Si3 C7 118.3(2)
C17 Si3 C7 105.8(3)
C16 Si3 C7 113.7(2)
C19 Si4 C21 104.8(3)
C19 Si4 C20 109.8(3)
C21 Si4 C20 107.2(3)
C19 Si4 C7 109.0(2)
C21 Si4 C7 113.2(2)
C20 Si4 C7 112.5(2)
C22 Si5 C23 106.4(3)
C22 Si5 C24 106.7(3)
C23 Si5 C24 107.6(3)
C22 Si5 C8 115.5(2)
C23 Si5 C8 113.7(2)
C24 Si5 C8 106.5(2)
C26 Si6 C27 109.3(2)
C26 Si6 C25 108.2(3)
C27 Si6 C25 105.2(3)
C26 Si6 C8 113.2(2)
C27 Si6 C8 110.9(2)
C25 Si6 C8 109.6(3)
C28' Si7 C30' 107.7(16)
C29 Si7 C30 111.0(4)
C29 Si7 C28 104.3(4)
C30 Si7 C28 105.5(4)
C28' Si7 C9 109.4(9)
C30' Si7 C9 118.7(11)
C29 Si7 C9 107.0(3)
C30 Si7 C9 112.9(3)
C28 Si7 C9 115.8(3)
C28' Si7 C29' 107.3(14)
C30' Si7 C29' 104.2(15)
C9 Si7 C29' 108.8(9)
C32 Si8 C31 105.6(4)
C32 Si8 C33 104.8(3)
C31 Si8 C33 108.9(3)
C32 Si8 C31' 129.9(11)
C33 Si8 C31' 83.8(10)
C32 Si8 C9 116.0(3)
C31 Si8 C9 110.6(3)
C33 Si8 C9 110.6(2)
C31' Si8 C9 105.8(11)
Si1 C10 H10A 109.5
Si1 C10 H10B 109.5
H10A C10 H10B 109.5
Si1 C10 H10C 109.5
H10A C10 H10C 109.5
H10B C10 H10C 109.5
Si1 C11 H11A 109.5
Si1 C11 H11B 109.5
H11A C11 H11B 109.5
Si1 C11 H11C 109.5
H11A C11 H11C 109.5
H11B C11 H11C 109.5
Si1 C12 H12A 109.5
Si1 C12 H12B 109.5
H12A C12 H12B 109.5
Si1 C12 H12C 109.5
H12A C12 H12C 109.5
H12B C12 H12C 109.5
Si2 C13 H13A 109.5
Si2 C13 H13B 109.5
H13A C13 H13B 109.5
Si2 C13 H13C 109.5
H13A C13 H13C 109.5
H13B C13 H13C 109.5
Si2 C14 H14A 109.5
Si2 C14 H14B 109.5
H14A C14 H14B 109.5
Si2 C14 H14C 109.5
H14A C14 H14C 109.5
H14B C14 H14C 109.5
Si2 C15 H15A 109.5
Si2 C15 H15B 109.5
H15A C15 H15B 109.5
Si2 C15 H15C 109.5
H15A C15 H15C 109.5
H15B C15 H15C 109.5
Si3 C16 H16A 109.5
Si3 C16 H16B 109.5
H16A C16 H16B 109.5
Si3 C16 H16C 109.5
H16A C16 H16C 109.5
H16B C16 H16C 109.5
Si3 C17 H17A 109.5
Si3 C17 H17B 109.5
H17A C17 H17B 109.5
Si3 C17 H17C 109.5
H17A C17 H17C 109.5
H17B C17 H17C 109.5
Si3 C18 H18A 109.5
Si3 C18 H18B 109.5
H18A C18 H18B 109.5
Si3 C18 H18C 109.5
H18A C18 H18C 109.5
H18B C18 H18C 109.5
Si4 C19 H19A 109.5
Si4 C19 H19B 109.5
H19A C19 H19B 109.5
Si4 C19 H19C 109.5
H19A C19 H19C 109.5
H19B C19 H19C 109.5
Si4 C20 H20A 109.5
Si4 C20 H20B 109.5
H20A C20 H20B 109.5
Si4 C20 H20C 109.5
H20A C20 H20C 109.5
H20B C20 H20C 109.5
Si4 C21 H21A 109.5
Si4 C21 H21B 109.5
H21A C21 H21B 109.5
Si4 C21 H21C 109.5
H21A C21 H21C 109.5
H21B C21 H21C 109.5
Si5 C22 H22A 109.5
Si5 C22 H22B 109.5
H22A C22 H22B 109.5
Si5 C22 H22C 109.5
H22A C22 H22C 109.5
H22B C22 H22C 109.5
Si5 C23 H23A 109.5
Si5 C23 H23B 109.5
H23A C23 H23B 109.5
Si5 C23 H23C 109.5
H23A C23 H23C 109.5
H23B C23 H23C 109.5
Si5 C24 H24A 109.5
Si5 C24 H24B 109.5
H24A C24 H24B 109.5
Si5 C24 H24C 109.5
H24A C24 H24C 109.5
H24B C24 H24C 109.5
Si6 C25 H25A 109.5
Si6 C25 H25B 109.5
H25A C25 H25B 109.5
Si6 C25 H25C 109.5
H25A C25 H25C 109.5
H25B C25 H25C 109.5
Si6 C26 H26A 109.5
Si6 C26 H26B 109.5
H26A C26 H26B 109.5
Si6 C26 H26C 109.5
H26A C26 H26C 109.5
H26B C26 H26C 109.5
Si6 C27 H27A 109.5
Si6 C27 H27B 109.5
H27A C27 H27B 109.5
Si6 C27 H27C 109.5
H27A C27 H27C 109.5
H27B C27 H27C 109.5
Si7 C28 H28A 109.5
Si7 C28 H28B 109.5
H28A C28 H28B 109.5
Si7 C28 H28C 109.5
H28A C28 H28C 109.5
H28B C28 H28C 109.5
Si7 C29 H29A 109.5
Si7 C29 H29B 109.5
H29A C29 H29B 109.5
Si7 C29 H29C 109.5
H29A C29 H29C 109.5
H29B C29 H29C 109.5
Si7 C30 H30A 109.5
Si7 C30 H30B 109.5
H30A C30 H30B 109.5
Si7 C30 H30C 109.5
H30A C30 H30C 109.5
H30B C30 H30C 109.5
Si8 C31 H31A 109.5
Si8 C31 H31B 109.5
H31A C31 H31B 109.5
Si8 C31 H31C 109.5
H31A C31 H31C 109.5
H31B C31 H31C 109.5
Si7 C28' H28D 109.5
Si7 C28' H28E 109.5
H28D C28' H28E 109.5
Si7 C28' H28F 109.5
H28D C28' H28F 109.5
H28E C28' H28F 109.5
Si7 C29' H29D 109.5
Si7 C29' H29E 109.5
H29D C29' H29E 109.5
Si7 C29' H29F 109.5
H29D C29' H29F 109.5
H29E C29' H29F 109.5
Si7 C30' H30D 109.5
Si7 C30' H30E 109.5
H30D C30' H30E 109.5
Si7 C30' H30F 109.5
H30D C30' H30F 109.5
H30E C30' H30F 109.5
Si8 C31' H31D 109.5
Si8 C31' H31E 109.5
H31D C31' H31E 109.5
Si8 C31' H31F 109.5
H31D C31' H31F 109.5
H31E C31' H31F 109.5
Si8 C32 H32A 109.5
Si8 C32 H32B 109.5
H32A C32 H32B 109.5
Si8 C32 H32C 109.5
H32A C32 H32C 109.5
H32B C32 H32C 109.5
Si8 C33 H33A 109.5
Si8 C33 H33B 109.5
H33A C33 H33B 109.5
Si8 C33 H33C 109.5
H33A C33 H33C 109.5
H33B C33 H33C 109.5

loop_
_geom_bond_atom_site_label_1
_geom_bond_atom_site_label_2
_geom_bond_distance
Sn1 C7 2.165(4)
Sn1 C6 2.176(4)
Sn1 C1 2.199(4)
Sn1 Cl1 2.3926(10)
Sn2 C8 2.141(5)
Sn2 C9 2.190(5)
Sn2 C1 2.233(4)
Sn2 Cl2 2.3813(13)
Sn2' C9 2.031(7)
Sn2' C1 2.033(7)
Sn2' C8 2.444(9)
Sn2' Cl2 2.476(5)
C1 C3 1.521(6)
C1 C2 1.539(6)
C2 H2A 0.9600
C2 H2B 0.9600
C2 H2C 0.9600
C3 H3A 0.9600
C3 H3B 0.9600
C3 H3C 0.9600
C6 Si1 1.889(4)
C6 Si2 1.891(4)
C6 H6 0.9800
C7 Si3 1.884(4)
C7 Si4 1.887(4)
C7 H7 0.9800
C8 Si6 1.886(4)
C8 Si5 1.896(4)
C8 H8 0.9800
C9 Si8 1.897(5)
C9 Si7 1.908(4)
C9 H9 0.9800
Si1 C10 1.851(6)
Si1 C12 1.857(5)
Si1 C11 1.874(6)
Si2 C13 1.855(5)
Si2 C15 1.859(5)
Si2 C14 1.860(5)
Si3 C18 1.861(5)
Si3 C17 1.865(5)
Si3 C16 1.877(5)
Si4 C19 1.850(5)
Si4 C21 1.865(5)
Si4 C20 1.868(5)
Si5 C22 1.865(6)
Si5 C23 1.868(5)
Si5 C24 1.886(5)
Si6 C26 1.862(5)
Si6 C27 1.864(5)
Si6 C25 1.881(6)
Si7 C28' 1.77(3)
Si7 C30' 1.79(3)
Si7 C29 1.833(7)
Si7 C30 1.859(7)
Si7 C28 1.870(7)
Si7 C29' 1.93(4)
Si8 C32 1.851(6)
Si8 C31 1.850(6)
Si8 C33 1.862(5)
Si8 C31' 1.886(18)
C10 H10A 0.9600
C10 H10B 0.9600
C10 H10C 0.9600
C11 H11A 0.9600
C11 H11B 0.9600
C11 H11C 0.9600
C12 H12A 0.9600
C12 H12B 0.9600
C12 H12C 0.9600
C13 H13A 0.9600
C13 H13B 0.9600
C13 H13C 0.9600
C14 H14A 0.9600
C14 H14B 0.9600
C14 H14C 0.9600
C15 H15A 0.9600
C15 H15B 0.9600
C15 H15C 0.9600
C16 H16A 0.9600
C16 H16B 0.9600
C16 H16C 0.9600
C17 H17A 0.9600
C17 H17B 0.9600
C17 H17C 0.9600
C18 H18A 0.9600
C18 H18B 0.9600
C18 H18C 0.9600
C19 H19A 0.9600
C19 H19B 0.9600
C19 H19C 0.9600
C20 H20A 0.9600
C20 H20B 0.9600
C20 H20C 0.9600
C21 H21A 0.9600
C21 H21B 0.9600
C21 H21C 0.9600
C22 H22A 0.9600
C22 H22B 0.9600
C22 H22C 0.9600
C23 H23A 0.9600
C23 H23B 0.9600
C23 H23C 0.9600
C24 H24A 0.9600
C24 H24B 0.9600
C24 H24C 0.9600
C25 H25A 0.9600
C25 H25B 0.9600
C25 H25C 0.9600
C26 H26A 0.9600
C26 H26B 0.9600
C26 H26C 0.9600
C27 H27A 0.9600
C27 H27B 0.9600
C27 H27C 0.9600
C28 H28A 0.9600
C28 H28B 0.9600
C28 H28C 0.9600
C29 H29A 0.9600
C29 H29B 0.9600
C29 H29C 0.9600
C30 H30A 0.9600
C30 H30B 0.9600
C30 H30C 0.9600
C31 H31A 0.9600
C31 H31B 0.9600
C31 H31C 0.9600
C28' H28D 0.9600
C28' H28E 0.9600
C28' H28F 0.9600
C29' H29D 0.9600
C29' H29E 0.9600
C29' H29F 0.9600
C30' H30D 0.9600
C30' H30E 0.9600
C30' H30F 0.9600
C31' H31D 0.9600
C31' H31E 0.9600
C31' H31F 0.9600
C32 H32A 0.9600
C32 H32B 0.9600
C32 H32C 0.9600
C33 H33A 0.9600
C33 H33B 0.9600
C33 H33C 0.9600

loop_
_geom_torsion_atom_site_label_1
_geom_torsion_atom_site_label_2
_geom_torsion_atom_site_label_3
_geom_torsion_atom_site_label_4
_geom_torsion
Si2 C6 Si1 C10 82.2(3)
Sn1 C6 Si1 C10 -127.1(3)
Si2 C6 Si1 C12 -160.2(2)
Sn1 C6 Si1 C12 -9.5(3)
Si2 C6 Si1 C11 -41.2(3)
Sn1 C6 Si1 C11 109.6(3)
Si1 C6 Si2 C13 -163.1(3)
Sn1 C6 Si2 C13 49.8(4)
Si1 C6 Si2 C15 74.4(3)
Sn1 C6 Si2 C15 -72.7(3)
Si1 C6 Si2 C14 -46.0(3)
Sn1 C6 Si2 C14 166.9(3)
Si4 C7 Si3 C18 159.8(3)
Sn1 C7 Si3 C18 10.0(4)
Si4 C7 Si3 C17 -82.2(3)
Sn1 C7 Si3 C17 127.9(3)
Si4 C7 Si3 C16 37.4(4)
Sn1 C7 Si3 C16 -112.5(3)
Si3 C7 Si4 C19 48.8(4)
Sn1 C7 Si4 C19 -157.4(3)
Si3 C7 Si4 C21 165.0(3)
Sn1 C7 Si4 C21 -41.3(3)
Si3 C7 Si4 C20 -73.3(3)
Sn1 C7 Si4 C20 80.5(3)
Si6 C8 Si5 C22 157.8(2)
Sn2 C8 Si5 C22 15.5(4)
Sn2' C8 Si5 C22 10.4(4)
Si6 C8 Si5 C23 34.3(3)
Sn2 C8 Si5 C23 -107.9(3)
Sn2' C8 Si5 C23 -113.1(3)
Si6 C8 Si5 C24 -84.0(3)
Sn2 C8 Si5 C24 133.8(3)
Sn2' C8 Si5 C24 128.6(3)
Si5 C8 Si6 C26 -73.6(3)
Sn2 C8 Si6 C26 72.9(3)
Sn2' C8 Si6 C26 76.3(3)
Si5 C8 Si6 C27 163.1(2)
Sn2 C8 Si6 C27 -50.4(3)
Sn2' C8 Si6 C27 -47.0(3)
Si5 C8 Si6 C25 47.3(4)
Sn2 C8 Si6 C25 -166.1(3)
Sn2' C8 Si6 C25 -162.8(3)
Si7 C9 Si8 C32 -68.2(4)
Sn2' C9 Si8 C32 74.8(4)
Sn2 C9 Si8 C32 83.5(4)
Si7 C9 Si8 C31 51.9(4)
Sn2 C9 Si8 C31 -156.4(3)
Si7 C9 Si8 C33 172.7(3)
Sn2' C9 Si8 C33 -44.4(4)
Sn2 C9 Si8 C33 -35.6(3)
Si7 C9 Si8 C31' 83.4(10)
Sn2' C9 Si8 C31' -133.6(10)

loop_
_platon_squeeze_void_nr
_platon_squeeze_void_average_x
_platon_squeeze_void_average_y
_platon_squeeze_void_average_z
_platon_squeeze_void_volume
_platon_squeeze_void_count_electrons
_platon_squeeze_void_content
1 0.000 0.500 -0.010 579 117 ' '
2 0.500 0.000 -0.014 579 117 ' '
